data_4071285
loop_
_publ_author_name
'Chitanda, Jackson M.'
'Prokopchuk, Demyan E.'
'Quail, J. Wilson'
'Foley, Stephen R.'

_publ_section_title
;
 From Pyrroles to Isoindolines: Synthesis of a \g-Diimine Ligand for
 Applications in Palladium Coordination Chemistry and Catalysis
;
_journal_issue 10
_journal_name_full Organometallics
_journal_page_first 2337
_journal_paper_doi 10.1021/om800080e
_journal_volume 27
_journal_year 2008
_chemical_formula_moiety 'C72 H90 N4 O8 Pd3, 2(C H2 Cl2)'
_chemical_formula_sum 'C74 H94 Cl4 N4 O8 Pd3'
_chemical_formula_weight 1628.53
_chemical_name_systematic
; 
 ? 
;
_space_group_IT_number 34
_symmetry_cell_setting orthorhombic
_symmetry_space_group_name_Hall 'P 2 -2n'
_symmetry_space_group_name_H-M 'P n n 2'
_atom_sites_solution_hydrogens geom
_atom_sites_solution_primary direct
_atom_sites_solution_secondary difmap
_audit_creation_method SHELXL-97
_cell_angle_alpha 90.00
_cell_angle_beta 90.00
_cell_angle_gamma 90.00
_cell_formula_units_Z 2
_cell_length_a 13.101(3)
_cell_length_b 29.389(6)
_cell_length_c 10.898(2)
_cell_measurement_reflns_used 273990
_cell_measurement_temperature 173(2)
_cell_measurement_theta_max 26.733
_cell_measurement_theta_min 0.407
_cell_volume 4196.0(15)
_computing_cell_refinement 'HKL Scalepack (Otwinowski & Minor 1997)'
_computing_data_collection 'Collect (Nonius BV, 1998)'
_computing_data_reduction 'HKL Denzo and Scalepack (Otwinowski & Minor 1997)'
_computing_molecular_graphics 'Ortep-3 for Windows (Farrugia, 1997)'
_computing_publication_material 'SHELXL-97 (Sheldrick, 1997)'
_computing_structure_refinement 'SHELXL-97 (Sheldrick, 1997)'
_computing_structure_solution 'SIR97 (Altomare et al., 1997)'
_diffrn_ambient_temperature 173(2)
_diffrn_detector_area_resol_mean 9
_diffrn_measured_fraction_theta_full 0.988
_diffrn_measured_fraction_theta_max 0.988
_diffrn_measurement_device_type 'Nonius KappaCCD'
_diffrn_measurement_method '\f scans and \w scans with \k offsets'
_diffrn_radiation_monochromator 'horizonally mounted graphite crystal'
_diffrn_radiation_source 'fine-focus sealed tube'
_diffrn_radiation_type MoK\a
_diffrn_radiation_wavelength 0.71073
_diffrn_reflns_av_R_equivalents 0.0716
_diffrn_reflns_av_sigmaI/netI 0.0402
_diffrn_reflns_limit_h_max 15
_diffrn_reflns_limit_h_min -15
_diffrn_reflns_limit_k_max 35
_diffrn_reflns_limit_k_min -35
_diffrn_reflns_limit_l_max 13
_diffrn_reflns_limit_l_min -13
_diffrn_reflns_number 49575
_diffrn_reflns_theta_full 25.35
_diffrn_reflns_theta_max 25.35
_diffrn_reflns_theta_min 2.80
_diffrn_standards_decay_% 0
_diffrn_standards_interval_count 0
_diffrn_standards_interval_time 0
_diffrn_standards_number 0
_exptl_absorpt_coefficient_mu 0.812
_exptl_absorpt_correction_T_max 0.960
_exptl_absorpt_correction_T_min 0.770
_exptl_absorpt_correction_type psi-scan
_exptl_absorpt_process_details 'Shelxtl 6.10 (Bruker-AXS, 2000)'
_exptl_crystal_colour orange
_exptl_crystal_density_diffrn 1.289
_exptl_crystal_density_method 'not measured'
_exptl_crystal_description chip
_exptl_crystal_F_000 1672
_exptl_crystal_size_max 0.22
_exptl_crystal_size_mid 0.18
_exptl_crystal_size_min 0.05
_refine_diff_density_max 1.329
_refine_diff_density_min -0.410
_refine_diff_density_rms 0.080
_refine_ls_abs_structure_details 'Flack H D (1983), Acta Cryst. A39, 876-881'
_refine_ls_abs_structure_Flack 0.01(4)
_refine_ls_extinction_method none
_refine_ls_goodness_of_fit_ref 1.034
_refine_ls_hydrogen_treatment constr
_refine_ls_matrix_type full
_refine_ls_number_parameters 464
_refine_ls_number_reflns 7620
_refine_ls_number_restraints 123
_refine_ls_restrained_S_all 1.055
_refine_ls_R_factor_all 0.0544
_refine_ls_R_factor_gt 0.0444
_refine_ls_shift/su_max 0.001
_refine_ls_shift/su_mean 0.000
_refine_ls_structure_factor_coef Fsqd
_refine_ls_weighting_details 'calc w=1/[\s^2^(Fo^2^)+(0.0693P)^2^+3.0785P] where P=(Fo^2^+2Fc^2^)/3'
_refine_ls_weighting_scheme calc
_refine_ls_wR_factor_gt 0.1106
_refine_ls_wR_factor_ref 0.1167
_reflns_number_gt 6709
_reflns_number_total 7620
_reflns_threshold_expression >2\s(I)
_cod_data_source_file om800080e-file001.cif
_cod_data_source_block 455
_cod_original_cell_volume 4196.1(15)
_cod_original_sg_symbol_Hall 'P n -2n'
_cod_database_code 4071285

loop_
_symmetry_equiv_pos_as_xyz
'x, y, z'
'-x, -y, z'
'x+1/2, -y+1/2, z+1/2'
'-x+1/2, y+1/2, z+1/2'

loop_
_atom_site_label
_atom_site_type_symbol
_atom_site_fract_x
_atom_site_fract_y
_atom_site_fract_z
_atom_site_U_iso_or_equiv
_atom_site_adp_type
_atom_site_occupancy
_atom_site_symmetry_multiplicity
_atom_site_calc_flag
_atom_site_refinement_flags
_atom_site_disorder_assembly
_atom_site_disorder_group
Pd1 Pd 0.11935(2) 0.085006(13) 0.25146(5) 0.0382(5) Uani 1 1 d . . .
Pd2 Pd 0.0000 0.0000 0.28663(6) 0.0433(5) Uani 1 2 d S . .
O1 O 0.2126(3) 0.04012(15) 0.3558(4) 0.0506(11) Uani 1 1 d . . .
O2 O 0.1041(4) -0.01364(18) 0.4174(4) 0.0614(14) Uani 1 1 d . . .
O3 O 0.1433(3) 0.04936(15) 0.0916(4) 0.0499(11) Uani 1 1 d . . .
O4 O 0.0975(3) -0.01971(15) 0.1533(4) 0.0464(10) Uani 1 1 d . . .
N1 N 0.1116(3) 0.13196(16) 0.3862(4) 0.0372(11) Uani 1 1 d . . .
N2 N -0.0605(4) 0.2517(2) 0.3719(5) 0.0587(15) Uani 1 1 d . . .
C1 C 0.0578(3) 0.16771(19) 0.3592(5) 0.0383(13) Uani 1 1 d . . .
H1 H 0.0520 0.1926 0.4142 0.046 Uiso 1 1 calc R . .
C2 C 0.0075(3) 0.16778(17) 0.2426(5) 0.0359(12) Uani 1 1 d . . .
C3 C 0.0308(4) 0.1290(2) 0.1704(4) 0.0394(13) Uani 1 1 d . . .
C4 C -0.0132(5) 0.1243(2) 0.0555(5) 0.0511(16) Uani 1 1 d . . .
H4 H 0.0013 0.0983 0.0068 0.061 Uiso 1 1 calc R . .
C5 C -0.0791(5) 0.1581(2) 0.0111(5) 0.0547(16) Uani 1 1 d . . .
H5 H -0.1097 0.1547 -0.0673 0.066 Uiso 1 1 calc R . .
C6 C -0.0999(4) 0.1960(2) 0.0794(5) 0.0520(16) Uani 1 1 d . . .
H6 H -0.1437 0.2188 0.0472 0.062 Uiso 1 1 calc R . .
C7 C -0.0571(4) 0.2016(2) 0.1970(5) 0.0445(14) Uani 1 1 d . . .
C8 C -0.0861(4) 0.2438(2) 0.2643(6) 0.0496(14) Uani 1 1 d . . .
H8 H -0.1263 0.2658 0.2226 0.060 Uiso 1 1 calc R . .
C9 C -0.0942(5) 0.2940(3) 0.4270(6) 0.0619(19) Uani 1 1 d . . .
C10 C -0.1934(6) 0.2950(3) 0.4780(7) 0.076(2) Uani 1 1 d . . .
C11 C -0.2192(7) 0.3370(3) 0.5371(7) 0.085(3) Uani 1 1 d . . .
H11 H -0.2847 0.3397 0.5737 0.102 Uiso 1 1 calc R . .
C12 C -0.1568(7) 0.3721(3) 0.5435(6) 0.070(2) Uani 1 1 d . . .
H12 H -0.1783 0.3992 0.5831 0.084 Uiso 1 1 calc R . .
C13 C -0.0599(6) 0.3695(3) 0.4928(7) 0.078(2) Uani 1 1 d . . .
H13 H -0.0147 0.3947 0.5011 0.094 Uiso 1 1 calc R . .
C14 C -0.0281(5) 0.3317(3) 0.4314(8) 0.078(2) Uani 1 1 d . . .
C15 C -0.2642(7) 0.2558(3) 0.4726(8) 0.103(3) Uani 1 1 d D . .
H15 H -0.2246 0.2293 0.4403 0.123 Uiso 1 1 calc R . .
C16 C -0.3024(10) 0.2427(5) 0.5985(10) 0.144(4) Uani 1 1 d DU . .
H16A H -0.2461 0.2298 0.6464 0.216 Uiso 1 1 calc R . .
H16B H -0.3569 0.2200 0.5905 0.216 Uiso 1 1 calc R . .
H16C H -0.3290 0.2697 0.6403 0.216 Uiso 1 1 calc R . .
C17 C -0.3469(8) 0.2660(5) 0.3806(12) 0.133(4) Uani 1 1 d DU . .
H17A H -0.3928 0.2892 0.4139 0.199 Uiso 1 1 calc R . .
H17B H -0.3856 0.2381 0.3634 0.199 Uiso 1 1 calc R . .
H17C H -0.3160 0.2772 0.3045 0.199 Uiso 1 1 calc R . .
C18 C 0.0737(7) 0.3301(3) 0.3574(10) 0.100(3) Uani 1 1 d DU . .
H18 H 0.0619 0.3121 0.2807 0.120 Uiso 1 1 calc R . .
C19 C 0.1167(8) 0.3758(3) 0.3220(14) 0.140(4) Uani 1 1 d DU . .
H19A H 0.1241 0.3947 0.3956 0.210 Uiso 1 1 calc R . .
H19B H 0.0703 0.3908 0.2642 0.210 Uiso 1 1 calc R . .
H19C H 0.1836 0.3717 0.2834 0.210 Uiso 1 1 calc R . .
C20 C 0.1486(11) 0.3046(5) 0.4361(14) 0.167(6) Uani 1 1 d DU . .
H20A H 0.2145 0.3028 0.3938 0.251 Uiso 1 1 calc R . .
H20B H 0.1229 0.2738 0.4515 0.251 Uiso 1 1 calc R . .
H20C H 0.1572 0.3206 0.5143 0.251 Uiso 1 1 calc R . .
C21 C 0.1661(4) 0.1286(2) 0.5008(5) 0.0435(14) Uani 1 1 d . . .
C22 C 0.2714(4) 0.1345(2) 0.4986(5) 0.0522(16) Uani 1 1 d . . .
C23 C 0.3201(5) 0.1329(3) 0.6128(7) 0.073(2) Uani 1 1 d . . .
H23 H 0.3916 0.1381 0.6165 0.087 Uiso 1 1 calc R . .
C24 C 0.2688(6) 0.1242(3) 0.7187(6) 0.083(2) Uani 1 1 d . . .
H24 H 0.3048 0.1231 0.7943 0.100 Uiso 1 1 calc R . .
C25 C 0.1680(6) 0.1174(3) 0.7170(5) 0.073(2) Uani 1 1 d . . .
H25 H 0.1336 0.1112 0.7919 0.087 Uiso 1 1 calc R . .
C26 C 0.1117(5) 0.1191(3) 0.6078(5) 0.0578(17) Uani 1 1 d . . .
C27 C 0.3296(4) 0.1450(2) 0.3819(6) 0.0603(18) Uani 1 1 d D . .
H27 H 0.2860 0.1351 0.3115 0.072 Uiso 1 1 calc R . .
C28 C 0.3476(8) 0.1954(2) 0.3678(9) 0.100(3) Uani 1 1 d DU . .
H28A H 0.2851 0.2120 0.3892 0.150 Uiso 1 1 calc R . .
H28B H 0.3662 0.2022 0.2827 0.150 Uiso 1 1 calc R . .
H28C H 0.4030 0.2049 0.4225 0.150 Uiso 1 1 calc R . .
C29 C 0.4291(5) 0.1187(4) 0.3737(9) 0.097(3) Uani 1 1 d DU . .
H29A H 0.4736 0.1274 0.4421 0.145 Uiso 1 1 calc R . .
H29B H 0.4630 0.1257 0.2958 0.145 Uiso 1 1 calc R . .
H29C H 0.4148 0.0860 0.3779 0.145 Uiso 1 1 calc R . .
C30 C -0.0053(5) 0.1129(2) 0.6072(6) 0.074(2) Uani 1 1 d DU . .
H30 H -0.0271 0.1060 0.5213 0.089 Uiso 1 1 calc R . .
C31 C -0.0364(8) 0.0734(3) 0.6878(8) 0.107(3) Uani 1 1 d DU . .
H31A H 0.0129 0.0486 0.6786 0.160 Uiso 1 1 calc R . .
H31B H -0.1043 0.0628 0.6635 0.160 Uiso 1 1 calc R . .
H31C H -0.0381 0.0833 0.7737 0.160 Uiso 1 1 calc R . .
C32 C -0.0587(6) 0.1560(3) 0.6478(8) 0.097(3) Uani 1 1 d DU . .
H32A H -0.1322 0.1531 0.6334 0.145 Uiso 1 1 calc R . .
H32B H -0.0322 0.1819 0.6008 0.145 Uiso 1 1 calc R . .
H32C H -0.0462 0.1611 0.7354 0.145 Uiso 1 1 calc R . .
C33 C 0.1845(5) 0.0088(2) 0.4241(6) 0.0542(16) Uani 1 1 d . . .
C34 C 0.2578(7) -0.0064(4) 0.5223(8) 0.091(3) Uani 1 1 d . . .
H34A H 0.3280 -0.0023 0.4933 0.137 Uiso 1 1 calc R . .
H34B H 0.2460 -0.0385 0.5411 0.137 Uiso 1 1 calc R . .
H34C H 0.2471 0.0119 0.5965 0.137 Uiso 1 1 calc R . .
C35 C 0.1375(4) 0.0070(2) 0.0800(6) 0.0468(15) Uani 1 1 d . . .
C36 C 0.1826(6) -0.0127(3) -0.0345(7) 0.071(2) Uani 1 1 d . . .
H36A H 0.2044 -0.0441 -0.0188 0.106 Uiso 1 1 calc R . .
H36B H 0.2416 0.0055 -0.0596 0.106 Uiso 1 1 calc R . .
H36C H 0.1314 -0.0125 -0.0999 0.106 Uiso 1 1 calc R . .
Cl1 Cl 0.6684(3) 0.07280(19) 0.2216(5) 0.115(2) Uani 0.650(9) 1 d PDU A 1
Cl2 Cl 0.7368(8) 0.1318(5) 0.4057(11) 0.204(6) Uani 0.650(9) 1 d PDU A 1
C37 C 0.7725(7) 0.1049(6) 0.2701(13) 0.080(8) Uani 0.650(9) 1 d PDU A 1
H37A H 0.8322 0.0850 0.2844 0.096 Uiso 0.650(9) 1 calc PR A 1
H37B H 0.7908 0.1278 0.2070 0.096 Uiso 0.650(9) 1 calc PR A 1
Cl3 Cl 0.6767(6) 0.1149(4) 0.1773(7) 0.124(4) Uani 0.350(9) 1 d PDU A 2
Cl4 Cl 0.7603(10) 0.1345(4) 0.4078(7) 0.084(3) Uani 0.350(9) 1 d PDU A 2
C38 C 0.771(2) 0.0990(11) 0.281(2) 0.12(3) Uani 0.350(9) 1 d PDU A 2
H38A H 0.7620 0.0668 0.3055 0.140 Uiso 0.350(9) 1 calc PR A 2
H38B H 0.8395 0.1023 0.2430 0.140 Uiso 0.350(9) 1 calc PR A 2

loop_
_atom_site_aniso_label
_atom_site_aniso_U_11
_atom_site_aniso_U_22
_atom_site_aniso_U_33
_atom_site_aniso_U_23
_atom_site_aniso_U_13
_atom_site_aniso_U_12
Pd1 0.0375(6) 0.0426(6) 0.0344(6) -0.0059(2) 0.00358(17) -0.00752(16)
Pd2 0.0398(6) 0.0470(6) 0.0430(6) 0.000 0.000 -0.0100(2)
O1 0.043(2) 0.049(3) 0.060(2) -0.004(2) -0.0075(17) -0.0009(18)
O2 0.065(3) 0.066(4) 0.053(3) 0.008(2) -0.013(2) -0.018(2)
O3 0.053(2) 0.054(3) 0.042(2) -0.0116(18) 0.0133(17) -0.011(2)
O4 0.041(2) 0.045(2) 0.054(2) -0.0040(19) 0.0022(17) -0.0086(18)
N1 0.033(2) 0.044(3) 0.035(2) -0.0095(19) 0.0022(16) -0.0037(19)
N2 0.046(3) 0.077(4) 0.053(3) -0.018(3) -0.002(2) 0.027(3)
C1 0.029(3) 0.047(3) 0.038(3) -0.011(2) 0.006(2) 0.001(2)
C2 0.029(2) 0.037(3) 0.042(3) -0.002(2) 0.009(3) -0.0015(18)
C3 0.036(3) 0.052(3) 0.030(3) -0.001(2) 0.0056(19) -0.010(2)
C4 0.060(4) 0.059(4) 0.034(3) -0.011(3) 0.003(2) -0.007(3)
C5 0.058(3) 0.071(5) 0.036(3) -0.002(3) -0.001(3) -0.007(3)
C6 0.045(3) 0.072(4) 0.040(3) 0.004(3) -0.006(2) 0.004(3)
C7 0.038(3) 0.058(4) 0.038(3) -0.004(2) 0.003(2) -0.006(3)
C8 0.039(2) 0.062(3) 0.048(4) -0.005(3) 0.003(3) 0.006(2)
C9 0.055(4) 0.083(5) 0.048(3) -0.010(3) -0.005(3) 0.027(4)
C10 0.085(5) 0.079(6) 0.064(4) 0.004(4) 0.029(4) 0.041(5)
C11 0.101(6) 0.083(6) 0.070(5) 0.002(4) 0.036(4) 0.033(5)
C12 0.104(6) 0.066(5) 0.041(3) -0.008(3) 0.004(3) 0.037(5)
C13 0.067(4) 0.086(6) 0.082(5) -0.031(4) -0.033(4) 0.032(4)
C14 0.044(4) 0.098(6) 0.093(5) -0.037(5) -0.023(3) 0.018(4)
C15 0.091(6) 0.077(6) 0.140(8) 0.001(6) 0.072(6) 0.012(5)
C16 0.140(7) 0.136(8) 0.155(8) 0.010(6) 0.088(6) -0.001(6)
C17 0.103(6) 0.122(8) 0.172(8) -0.002(7) 0.018(6) -0.033(6)
C18 0.086(4) 0.096(5) 0.118(5) -0.023(4) 0.005(4) -0.001(4)
C19 0.120(7) 0.131(8) 0.169(9) -0.021(7) 0.029(6) -0.013(6)
C20 0.153(8) 0.158(10) 0.191(10) -0.031(8) -0.028(8) 0.000(7)
C21 0.042(3) 0.049(3) 0.039(3) -0.014(2) -0.005(2) -0.004(2)
C22 0.043(3) 0.070(4) 0.044(3) -0.018(3) -0.011(2) 0.010(3)
C23 0.053(4) 0.096(6) 0.069(5) -0.018(4) -0.024(3) 0.006(4)
C24 0.088(5) 0.111(7) 0.051(5) -0.014(4) -0.035(4) 0.010(5)
C25 0.093(5) 0.094(6) 0.031(3) -0.005(3) -0.011(3) -0.003(4)
C26 0.062(4) 0.076(5) 0.036(3) -0.007(3) -0.005(3) -0.017(3)
C27 0.036(3) 0.084(5) 0.061(4) -0.023(3) -0.001(3) -0.013(3)
C28 0.112(6) 0.096(6) 0.092(5) -0.020(5) 0.023(5) -0.019(5)
C29 0.064(4) 0.132(7) 0.095(5) -0.015(5) 0.013(4) 0.017(5)
C30 0.072(4) 0.098(4) 0.053(3) 0.002(3) 0.004(3) -0.023(3)
C31 0.127(6) 0.125(7) 0.068(5) -0.001(5) 0.008(5) -0.058(5)
C32 0.069(4) 0.146(7) 0.075(5) -0.010(5) 0.016(4) 0.006(5)
C33 0.051(4) 0.054(4) 0.057(4) 0.003(3) -0.008(3) -0.006(3)
C34 0.089(6) 0.105(7) 0.079(5) 0.023(5) -0.037(5) -0.013(5)
C35 0.042(3) 0.048(4) 0.050(3) -0.008(3) 0.004(3) -0.005(3)
C36 0.079(5) 0.071(5) 0.063(4) -0.026(3) 0.025(4) -0.013(4)
Cl1 0.066(2) 0.132(4) 0.146(5) -0.017(3) 0.002(2) -0.005(2)
Cl2 0.116(6) 0.198(10) 0.300(12) -0.124(9) -0.029(6) 0.002(5)
C37 0.076(9) 0.081(9) 0.084(9) -0.005(4) 0.004(4) 0.002(4)
Cl3 0.102(6) 0.156(10) 0.114(6) 0.036(6) 0.011(4) -0.005(5)
Cl4 0.086(5) 0.096(6) 0.071(4) -0.027(4) 0.016(3) -0.019(4)
C38 0.12(3) 0.12(3) 0.12(3) -0.003(5) 0.000(5) 0.001(5)

loop_
_atom_type_symbol
_atom_type_description
_atom_type_scat_dispersion_real
_atom_type_scat_dispersion_imag
_atom_type_scat_source
C C 0.0033 0.0016 'International Tables Vol C Tables 4.2.6.8 and 6.1.1.4'
H H 0.0000 0.0000 'International Tables Vol C Tables 4.2.6.8 and 6.1.1.4'
Cl Cl 0.1484 0.1585 'International Tables Vol C Tables 4.2.6.8 and 6.1.1.4'
N N 0.0061 0.0033 'International Tables Vol C Tables 4.2.6.8 and 6.1.1.4'
O O 0.0106 0.0060 'International Tables Vol C Tables 4.2.6.8 and 6.1.1.4'
Pd Pd -0.9988 1.0072 'International Tables Vol C Tables 4.2.6.8 and 6.1.1.4'

loop_
_geom_angle_atom_site_label_1
_geom_angle_atom_site_label_2
_geom_angle_atom_site_label_3
_geom_angle
_geom_angle_site_symmetry_1
_geom_angle_site_symmetry_3
C3 Pd1 N1 81.1(2) . .
C3 Pd1 O3 92.57(19) . .
N1 Pd1 O3 166.51(17) . .
C3 Pd1 O1 174.59(19) . .
N1 Pd1 O1 93.67(17) . .
O3 Pd1 O1 92.83(17) . .
C3 Pd1 Pd2 107.64(15) . .
N1 Pd1 Pd2 117.04(13) . .
O3 Pd1 Pd2 76.20(11) . .
O1 Pd1 Pd2 73.26(11) . .
O2 Pd2 O2 89.9(3) . 2
O2 Pd2 O4 174.3(2) . 2
O2 Pd2 O4 91.35(18) 2 2
O2 Pd2 O4 91.35(18) . .
O2 Pd2 O4 174.31(19) 2 .
O4 Pd2 O4 88.0(2) 2 .
O2 Pd2 Pd1 106.28(14) . 2
O2 Pd2 Pd1 84.39(14) 2 2
O4 Pd2 Pd1 79.37(12) 2 2
O4 Pd2 Pd1 89.94(11) . 2
O2 Pd2 Pd1 84.39(14) . .
O2 Pd2 Pd1 106.28(14) 2 .
O4 Pd2 Pd1 89.94(11) 2 .
O4 Pd2 Pd1 79.37(12) . .
Pd1 Pd2 Pd1 165.18(3) 2 .
C33 O1 Pd1 127.6(4) . .
C33 O2 Pd2 120.6(4) . .
C35 O3 Pd1 125.6(4) . .
C35 O4 Pd2 123.5(4) . .
C1 N1 C21 121.4(4) . .
C1 N1 Pd1 114.5(3) . .
C21 N1 Pd1 123.9(4) . .
C8 N2 C9 118.1(5) . .
N1 C1 C2 116.9(5) . .
N1 C1 H1 121.6 . .
C2 C1 H1 121.6 . .
C7 C2 C3 120.3(5) . .
C7 C2 C1 126.6(5) . .
C3 C2 C1 113.1(4) . .
C4 C3 C2 119.5(5) . .
C4 C3 Pd1 126.2(5) . .
C2 C3 Pd1 114.2(4) . .
C3 C4 C5 119.8(6) . .
C3 C4 H4 120.1 . .
C5 C4 H4 120.1 . .
C6 C5 C4 120.8(5) . .
C6 C5 H5 119.6 . .
C4 C5 H5 119.6 . .
C5 C6 C7 120.7(6) . .
C5 C6 H6 119.6 . .
C7 C6 H6 119.6 . .
C2 C7 C6 118.9(5) . .
C2 C7 C8 124.8(5) . .
C6 C7 C8 116.3(5) . .
N2 C8 C7 123.6(5) . .
N2 C8 H8 118.2 . .
C7 C8 H8 118.2 . .
C14 C9 C10 122.5(7) . .
C14 C9 N2 120.0(6) . .
C10 C9 N2 117.4(7) . .
C9 C10 C11 114.2(8) . .
C9 C10 C15 123.0(7) . .
C11 C10 C15 122.7(7) . .
C12 C11 C10 123.5(8) . .
C12 C11 H11 118.3 . .
C10 C11 H11 118.3 . .
C11 C12 C13 120.3(7) . .
C11 C12 H12 119.8 . .
C13 C12 H12 119.8 . .
C14 C13 C12 121.2(9) . .
C14 C13 H13 119.4 . .
C12 C13 H13 119.4 . .
C13 C14 C9 118.1(7) . .
C13 C14 C18 122.7(8) . .
C9 C14 C18 119.1(7) . .
C10 C15 C17 108.8(8) . .
C10 C15 C16 111.7(9) . .
C17 C15 C16 114.7(9) . .
C10 C15 H15 107.1 . .
C17 C15 H15 107.1 . .
C16 C15 H15 107.1 . .
C15 C16 H16A 109.5 . .
C15 C16 H16B 109.5 . .
H16A C16 H16B 109.5 . .
C15 C16 H16C 109.5 . .
H16A C16 H16C 109.5 . .
H16B C16 H16C 109.5 . .
C15 C17 H17A 109.5 . .
C15 C17 H17B 109.5 . .
H17A C17 H17B 109.5 . .
C15 C17 H17C 109.5 . .
H17A C17 H17C 109.5 . .
H17B C17 H17C 109.5 . .
C20 C18 C19 110.2(10) . .
C20 C18 C14 106.2(10) . .
C19 C18 C14 115.1(8) . .
C20 C18 H18 108.4 . .
C19 C18 H18 108.4 . .
C14 C18 H18 108.4 . .
C18 C19 H19A 109.5 . .
C18 C19 H19B 109.5 . .
H19A C19 H19B 109.5 . .
C18 C19 H19C 109.5 . .
H19A C19 H19C 109.5 . .
H19B C19 H19C 109.5 . .
C18 C20 H20A 109.5 . .
C18 C20 H20B 109.5 . .
H20A C20 H20B 109.5 . .
C18 C20 H20C 109.5 . .
H20A C20 H20C 109.5 . .
H20B C20 H20C 109.5 . .
C22 C21 C26 123.1(5) . .
C22 C21 N1 117.9(5) . .
C26 C21 N1 119.0(5) . .
C21 C22 C23 115.6(6) . .
C21 C22 C27 122.6(5) . .
C23 C22 C27 121.7(6) . .
C24 C23 C22 122.4(6) . .
C24 C23 H23 118.8 . .
C22 C23 H23 118.8 . .
C25 C24 C23 120.4(6) . .
C25 C24 H24 119.8 . .
C23 C24 H24 119.8 . .
C24 C25 C26 121.7(6) . .
C24 C25 H25 119.1 . .
C26 C25 H25 119.1 . .
C21 C26 C25 116.6(5) . .
C21 C26 C30 121.8(5) . .
C25 C26 C30 121.5(6) . .
C28 C27 C22 111.3(6) . .
C28 C27 C29 111.2(7) . .
C22 C27 C29 112.2(6) . .
C28 C27 H27 107.3 . .
C22 C27 H27 107.3 . .
C29 C27 H27 107.3 . .
C27 C28 H28A 109.5 . .
C27 C28 H28B 109.5 . .
H28A C28 H28B 109.5 . .
C27 C28 H28C 109.5 . .
H28A C28 H28C 109.5 . .
H28B C28 H28C 109.5 . .
C27 C29 H29A 109.5 . .
C27 C29 H29B 109.5 . .
H29A C29 H29B 109.5 . .
C27 C29 H29C 109.5 . .
H29A C29 H29C 109.5 . .
H29B C29 H29C 109.5 . .
C31 C30 C32 110.4(7) . .
C31 C30 C26 110.9(7) . .
C32 C30 C26 111.0(6) . .
C31 C30 H30 108.2 . .
C32 C30 H30 108.2 . .
C26 C30 H30 108.2 . .
C30 C31 H31A 109.5 . .
C30 C31 H31B 109.5 . .
H31A C31 H31B 109.5 . .
C30 C31 H31C 109.5 . .
H31A C31 H31C 109.5 . .
H31B C31 H31C 109.5 . .
C30 C32 H32A 109.5 . .
C30 C32 H32B 109.5 . .
H32A C32 H32B 109.5 . .
C30 C32 H32C 109.5 . .
H32A C32 H32C 109.5 . .
H32B C32 H32C 109.5 . .
O1 C33 O2 127.6(6) . .
O1 C33 C34 117.2(6) . .
O2 C33 C34 115.1(6) . .
C33 C34 H34A 109.5 . .
C33 C34 H34B 109.5 . .
H34A C34 H34B 109.5 . .
C33 C34 H34C 109.5 . .
H34A C34 H34C 109.5 . .
H34B C34 H34C 109.5 . .
O4 C35 O3 126.2(6) . .
O4 C35 C36 117.5(6) . .
O3 C35 C36 116.3(6) . .
C35 C36 H36A 109.5 . .
C35 C36 H36B 109.5 . .
H36A C36 H36B 109.5 . .
C35 C36 H36C 109.5 . .
H36A C36 H36C 109.5 . .
H36B C36 H36C 109.5 . .
Cl2 C37 Cl1 107.1(5) . .
Cl2 C37 H37A 110.3 . .
Cl1 C37 H37A 110.3 . .
Cl2 C37 H37B 110.3 . .
Cl1 C37 H37B 110.3 . .
H37A C37 H37B 108.6 . .
Cl4 C38 Cl3 107.1(5) . .
Cl4 C38 H38A 110.3 . .
Cl3 C38 H38A 110.3 . .
Cl4 C38 H38B 110.3 . .
Cl3 C38 H38B 110.3 . .
H38A C38 H38B 108.5 . .

loop_
_geom_bond_atom_site_label_1
_geom_bond_atom_site_label_2
_geom_bond_distance
_geom_bond_site_symmetry_2
Pd1 C3 1.949(6) .
Pd1 N1 2.018(4) .
Pd1 O3 2.057(4) .
Pd1 O1 2.127(4) .
Pd1 Pd2 2.9721(6) .
Pd2 O2 2.013(5) .
Pd2 O2 2.013(5) 2
Pd2 O4 2.019(4) 2
Pd2 O4 2.019(4) .
Pd2 Pd1 2.9721(6) 2
O1 C33 1.240(8) .
O2 C33 1.245(8) .
O3 C35 1.255(8) .
O4 C35 1.236(8) .
N1 C1 1.299(7) .
N1 C21 1.442(7) .
N2 C8 1.242(8) .
N2 C9 1.449(9) .
C1 C2 1.431(7) .
C1 H1 0.9500 .
C2 C7 1.396(8) .
C2 C3 1.418(8) .
C3 C4 1.386(8) .
C4 C5 1.403(9) .
C4 H4 0.9500 .
C5 C6 1.366(10) .
C5 H5 0.9500 .
C6 C7 1.408(8) .
C6 H6 0.9500 .
C7 C8 1.490(8) .
C8 H8 0.9500 .
C9 C14 1.406(12) .
C9 C10 1.413(10) .
C10 C11 1.433(12) .
C10 C15 1.481(13) .
C11 C12 1.317(13) .
C11 H11 0.9500 .
C12 C13 1.387(12) .
C12 H12 0.9500 .
C13 C14 1.364(11) .
C13 H13 0.9500 .
C14 C18 1.559(12) .
C15 H15 1.0000 .
C16 H16A 0.9800 .
C16 H16B 0.9800 .
C16 H16C 0.9800 .
C17 H17A 0.9800 .
C17 H17B 0.9800 .
C17 H17C 0.9800 .
C18 H18 1.0000 .
C19 H19A 0.9800 .
C19 H19B 0.9800 .
C19 H19C 0.9800 .
C20 H20A 0.9800 .
C20 H20B 0.9800 .
C20 H20C 0.9800 .
C21 C22 1.391(8) .
C21 C26 1.395(8) .
C22 C23 1.399(9) .
C22 C27 1.515(9) .
C23 C24 1.359(11) .
C23 H23 0.9500 .
C24 C25 1.336(11) .
C24 H24 0.9500 .
C25 C26 1.401(9) .
C25 H25 0.9500 .
C26 C30 1.544(9) .
C27 C28 1.509(5) .
C27 C29 1.517(5) .
C27 H27 1.0000 .
C28 H28A 0.9800 .
C28 H28B 0.9800 .
C28 H28C 0.9800 .
C29 H29A 0.9800 .
C29 H29B 0.9800 .
C29 H29C 0.9800 .
C30 H30 1.0000 .
C31 H31A 0.9800 .
C31 H31B 0.9800 .
C31 H31C 0.9800 .
C32 H32A 0.9800 .
C32 H32B 0.9800 .
C32 H32C 0.9800 .
C33 C34 1.506(10) .
C34 H34A 0.9800 .
C34 H34B 0.9800 .
C34 H34C 0.9800 .
C35 C36 1.497(9) .
C36 H36A 0.9800 .
C36 H36B 0.9800 .
C36 H36C 0.9800 .
Cl1 C37 1.741(4) .
Cl2 C37 1.739(4) .
C37 H37A 0.9900 .
C37 H37B 0.9900 .
Cl3 C38 1.741(4) .
Cl4 C38 1.739(4) .
C38 H38A 0.9900 .
C38 H38B 0.9900 .

loop_
_geom_hbond_atom_site_label_D
_geom_hbond_atom_site_label_H
_geom_hbond_atom_site_label_A
_geom_hbond_distance_DH
_geom_hbond_distance_HA
_geom_hbond_distance_DA
_geom_hbond_angle_DHA
_geom_hbond_site_symmetry_A
C1 H1 N2 0.95 2.32 2.919(7) 120.1 .
C4 H4 O3 0.95 2.53 3.034(8) 113.7 .
C15 H15 N2 1.00 2.37 2.888(9) 111.5 .
C27 H27 N1 1.00 2.43 2.883(6) 107.0 .
C30 H30 N1 1.00 2.46 2.909(8) 106.6 .
C37 H37A O4 0.99 2.56 3.286(13) 129.7 2_655

loop_
_geom_torsion_atom_site_label_1
_geom_torsion_atom_site_label_2
_geom_torsion_atom_site_label_3
_geom_torsion_atom_site_label_4
_geom_torsion
_geom_torsion_site_symmetry_1
_geom_torsion_site_symmetry_4
C3 Pd1 Pd2 O2 -159.0(2) . .
N1 Pd1 Pd2 O2 -70.1(2) . .
O3 Pd1 Pd2 O2 112.7(2) . .
O1 Pd1 Pd2 O2 15.4(2) . .
C3 Pd1 Pd2 O2 -71.0(2) . 2
N1 Pd1 Pd2 O2 18.0(2) . 2
O3 Pd1 Pd2 O2 -159.2(2) . 2
O1 Pd1 Pd2 O2 103.4(2) . 2
C3 Pd1 Pd2 O4 20.5(2) . 2
N1 Pd1 Pd2 O4 109.48(19) . 2
O3 Pd1 Pd2 O4 -67.76(18) . 2
O1 Pd1 Pd2 O4 -165.10(17) . 2
C3 Pd1 Pd2 O4 108.5(2) . .
N1 Pd1 Pd2 O4 -162.57(18) . .
O3 Pd1 Pd2 O4 20.19(18) . .
O1 Pd1 Pd2 O4 -77.15(17) . .
C3 Pd1 Pd2 Pd1 64.00(16) . 2
N1 Pd1 Pd2 Pd1 152.97(14) . 2
O3 Pd1 Pd2 Pd1 -24.26(13) . 2
O1 Pd1 Pd2 Pd1 -121.60(12) . 2
N1 Pd1 O1 C33 91.4(5) . .
O3 Pd1 O1 C33 -100.6(5) . .
Pd2 Pd1 O1 C33 -25.9(5) . .
O2 Pd2 O2 C33 -119.7(6) 2 .
O4 Pd2 O2 C33 65.8(6) . .
Pd1 Pd2 O2 C33 -13.4(5) . .
Pd1 Pd2 O2 C33 156.1(5) 2 .
C3 Pd1 O3 C35 -132.5(5) . .
N1 Pd1 O3 C35 165.6(6) . .
O1 Pd1 O3 C35 47.1(5) . .
Pd2 Pd1 O3 C35 -24.9(5) . .
O2 Pd2 O4 C35 -110.1(5) . .
O4 Pd2 O4 C35 64.3(4) 2 .
Pd1 Pd2 O4 C35 -26.0(4) . .
Pd1 Pd2 O4 C35 143.6(4) 2 .
C3 Pd1 N1 C1 -1.5(4) . .
O3 Pd1 N1 C1 61.6(9) . .
O1 Pd1 N1 C1 -179.9(4) . .
Pd2 Pd1 N1 C1 -106.9(4) . .
C3 Pd1 N1 C21 -177.3(4) . .
O3 Pd1 N1 C21 -114.2(8) . .
O1 Pd1 N1 C21 4.2(4) . .
Pd2 Pd1 N1 C21 77.3(4) . .
C21 N1 C1 C2 179.4(4) . .
Pd1 N1 C1 C2 3.4(6) . .
N1 C1 C2 C7 177.2(5) . .
N1 C1 C2 C3 -4.0(6) . .
C7 C2 C3 C4 -1.7(7) . .
C1 C2 C3 C4 179.4(5) . .
C7 C2 C3 Pd1 -178.5(4) . .
C1 C2 C3 Pd1 2.7(5) . .
N1 Pd1 C3 C4 -177.2(5) . .
O3 Pd1 C3 C4 14.9(5) . .
Pd2 Pd1 C3 C4 -61.5(5) . .
N1 Pd1 C3 C2 -0.8(4) . .
O3 Pd1 C3 C2 -168.7(4) . .
Pd2 Pd1 C3 C2 114.9(3) . .
C2 C3 C4 C5 0.9(8) . .
Pd1 C3 C4 C5 177.2(4) . .
C3 C4 C5 C6 0.6(9) . .
C4 C5 C6 C7 -1.3(10) . .
C3 C2 C7 C6 1.1(8) . .
C1 C2 C7 C6 179.8(5) . .
C3 C2 C7 C8 -179.5(5) . .
C1 C2 C7 C8 -0.8(8) . .
C5 C6 C7 C2 0.5(9) . .
C5 C6 C7 C8 -179.0(6) . .
C9 N2 C8 C7 -179.6(6) . .
C2 C7 C8 N2 -4.9(9) . .
C6 C7 C8 N2 174.5(6) . .
C8 N2 C9 C14 -98.5(8) . .
C8 N2 C9 C10 83.4(8) . .
C14 C9 C10 C11 -1.3(11) . .
N2 C9 C10 C11 176.6(6) . .
C14 C9 C10 C15 178.7(8) . .
N2 C9 C10 C15 -3.3(11) . .
C9 C10 C11 C12 0.2(12) . .
C15 C10 C11 C12 -179.9(9) . .
C10 C11 C12 C13 -0.7(13) . .
C11 C12 C13 C14 2.4(12) . .
C12 C13 C14 C9 -3.4(12) . .
C12 C13 C14 C18 170.7(8) . .
C10 C9 C14 C13 3.0(12) . .
N2 C9 C14 C13 -175.0(7) . .
C10 C9 C14 C18 -171.4(8) . .
N2 C9 C14 C18 10.7(11) . .
C9 C10 C15 C17 -107.0(10) . .
C9 C10 C15 C16 126.2(9) . .
C11 C10 C15 C16 -53.8(12) . .
C13 C14 C18 C20 102.6(11) . .
C9 C14 C18 C20 -83.3(11) . .
C13 C14 C18 C19 -18.8(14) . .
C9 C14 C18 C19 155.3(10) . .
C1 N1 C21 C22 -104.5(6) . .
Pd1 N1 C21 C22 71.1(7) . .
C1 N1 C21 C26 76.2(8) . .
Pd1 N1 C21 C26 -108.2(6) . .
C26 C21 C22 C23 -3.5(10) . .
N1 C21 C22 C23 177.2(6) . .
C26 C21 C22 C27 -179.8(6) . .
N1 C21 C22 C27 0.9(9) . .
C21 C22 C23 C24 2.6(12) . .
C27 C22 C23 C24 179.0(8) . .
C22 C23 C24 C25 -0.8(14) . .
C23 C24 C25 C26 -0.5(14) . .
C22 C21 C26 C25 2.4(11) . .
N1 C21 C26 C25 -178.3(6) . .
C22 C21 C26 C30 179.6(6) . .
N1 C21 C26 C30 -1.1(10) . .
C24 C25 C26 C21 -0.3(12) . .
C24 C25 C26 C30 -177.6(8) . .
C21 C22 C27 C28 96.4(8) . .
C23 C22 C27 C28 -79.7(9) . .
C21 C22 C27 C29 -138.3(7) . .
C23 C22 C27 C29 45.6(10) . .
C21 C26 C30 C31 137.7(8) . .
C25 C26 C30 C31 -45.2(10) . .
C21 C26 C30 C32 -98.8(9) . .
C25 C26 C30 C32 78.4(9) . .
Pd1 O1 C33 O2 26.6(11) . .
Pd1 O1 C33 C34 -158.0(6) . .
Pd2 O2 C33 O1 -1.4(11) . .
Pd2 O2 C33 C34 -176.9(6) . .
Pd2 O4 C35 O3 17.2(9) . .
Pd2 O4 C35 C36 -162.4(5) . .
Pd1 O3 C35 O4 15.0(9) . .
Pd1 O3 C35 C36 -165.4(5) . .
